data_7248423
loop_
_publ_author_name
'Antoniou, Ioakeim M.'
'Ioannou, Natalia'
'Panagiotou, Nikos'
'Georgiades, Savvas N.'

_publ_section_title
;
 LED-induced Ru-photoredox Pd-catalyzed C--H arylation of
 (6-phenylpyridin-2-yl)pyrimidines and heteroaryl counterparts
;
_journal_issue 17
_journal_name_full 'RSC Advances'
_journal_page_first 12179
_journal_page_last 12191
_journal_paper_doi 10.1039/D4RA02173H
_journal_volume 14
_journal_year 2024
_chemical_formula_moiety 'C42 H32 N4 O2, C4 H8 O2'
_chemical_formula_sum 'C46 H40 N4 O4'
_chemical_formula_weight 712.82
_space_group_crystal_system triclinic
_space_group_IT_number 2
_space_group_name_Hall '-P 1'
_space_group_name_H-M_alt 'P -1'
_atom_sites_solution_hydrogens geom
_atom_sites_solution_primary dual
_audit_creation_date 2023-08-29
_audit_creation_method
;
Olex2 1.5
(compiled 2023.08.24 svn.re1ec1418 for OlexSys, GUI svn.r6817)
;
_audit_update_record
;
2023-11-12 deposited with the CCDC.	2024-04-10 downloaded from the CCDC.
;
_cell_angle_alpha 102.097(2)
_cell_angle_beta 99.993(2)
_cell_angle_gamma 106.014(2)
_cell_formula_units_Z 2
_cell_length_a 10.1753(2)
_cell_length_b 10.8280(2)
_cell_length_c 18.8802(3)
_cell_measurement_reflns_used 12952
_cell_measurement_temperature 293(2)
_cell_measurement_theta_max 76.2940
_cell_measurement_theta_min 4.3860
_cell_volume 1894.91(7)
_computing_cell_refinement 'CrysAlisPro 1.171.42.90a (Rigaku OD, 2023)'
_computing_data_collection 'CrysAlisPro 1.171.42.90a (Rigaku OD, 2023)'
_computing_data_reduction 'CrysAlisPro 1.171.42.90a (Rigaku OD, 2023)'
_computing_molecular_graphics 'Olex2 1.5 (Dolomanov et al., 2009)'
_computing_publication_material 'Olex2 1.5 (Dolomanov et al., 2009)'
_computing_structure_refinement 'SHELXL 2018/3 (Sheldrick, 2015)'
_computing_structure_solution 'SHELXT 2018/2 (Sheldrick, 2018)'
_diffrn_ambient_temperature 180.15
_diffrn_detector_area_resol_mean 10.0000
_diffrn_detector_type HyPix
_diffrn_measured_fraction_theta_full 0.999
_diffrn_measured_fraction_theta_max 0.999
_diffrn_measurement_details
;
List of Runs (angles in degrees, time in seconds):

  # Type    Start    End  Width  t~exp~   \w     \q     \k     \f   Frames
#--------------------------------------------------------------------------
  1  \w    -89.00 -58.00   0.50    0.50    --  -47.44-151.00-110.00   62
  2  \w    -51.00 -18.00   0.50    0.50    --  -47.44 123.00 131.00   66
  3  \w   -108.00 -68.00   0.50    0.50    --  -47.44 151.00 -66.00   80
  4  \w     57.00  82.00   0.50    0.50    --   47.44 151.00 -66.00   50
  5  \w     69.00 104.00   0.50    0.50    --   47.44-151.00-110.00   70
  6  \w     25.00  91.00   0.50    0.50    --   47.44-123.00  51.00  132
  7  \w    -95.00 -56.00   0.50    2.00    -- -106.00 123.00 131.00   78
  8  \w   -125.00 -58.00   0.50    2.00    -- -106.00 151.00 -66.00  134
  9  \w   -126.00 -77.00   0.50    2.00    -- -106.00-123.00  51.00   98
 10  \w     86.00 111.00   0.50    2.00    --  106.24 151.00 -66.00   50
 11  \w     68.00  93.00   0.50    2.00    --  106.24-123.00  51.00   50
 12  \w     65.00 130.00   0.50    2.00    --  106.24-151.00-110.00  130
 13  \w    101.00 138.00   0.50    2.00    --  106.24 123.00 131.00   74
 14  \w     73.00  98.00   0.50    0.50    --   47.44 126.00  30.00   50
 15  \w    -21.00  28.00   0.50    0.50    --   47.44 -19.00 150.00   98
 16  \w    -24.00  41.00   0.50    0.50    --   47.44 -38.00 -90.00  130
 17  \w    -14.00  29.00   0.50    0.50    --   47.44 -19.00 -60.00   86
 18  \w     73.00  98.00   0.50    0.50    --   47.44 126.00   0.00   50
 19  \w    -24.00  30.00   0.50    0.50    --   47.44 -19.00-150.00  108
 20  \w   -108.00 -74.00   0.50    2.00    -- -106.00 112.00-110.98   68
 21  \w    -70.00 -45.00   0.50    2.00    -- -106.00 112.00-110.98   50
 22  \w   -107.00 -57.00   0.50    2.00    -- -106.00 126.00  90.00  100
 23  \w   -174.00 -97.00   0.50    2.00    -- -106.00 -15.00 -60.00  154
 24  \w    -97.00 -34.00   0.50    2.00    -- -106.00  77.00 -30.00  126
 25  \w    -71.00 -34.00   0.50    2.00    -- -106.00  61.00 -90.00   74
 26  \w   -100.00 -59.00   0.50    2.00    -- -106.00  77.00 -90.00   82
 27  \w   -122.00 -86.00   0.50    2.00    -- -106.00 140.00  24.48   72
 28  \w   -101.00 -40.00   0.50    2.00    -- -106.00 126.00 -60.00  122
 29  \w    105.00 162.00   0.50    2.00    --  106.24  15.00 120.00  114
 30  \w     42.00  68.00   0.50    2.00    --  106.24 -61.00-120.00   52
 31  \w     35.00  89.00   0.50    2.00    --  106.24 -77.00  30.00  108
 32  \w     35.00  70.00   0.50    2.00    --  106.24 -61.00  90.00   70
 33  \w     37.00  63.00   0.50    2.00    --  106.24 -61.00 -90.00   52
 34  \w     38.00  69.00   0.50    2.00    --  106.24 -61.00-180.00   62
 35  \w     35.00  71.00   0.50    2.00    --  106.24 -61.00 120.00   72
 36  \w     35.00  69.00   0.50    2.00    --  106.24 -61.00  30.00   68
 37  \w    101.00 178.00   0.50    2.00    --  106.24  30.00-180.00  154
 38  \w     42.00  67.00   0.50    2.00    --  106.24 -95.00  60.00   50
 39  \w     35.00  60.00   0.50    2.00    --  106.24 -77.00-120.00   50
 40  \w     96.00 170.00   0.50    2.00    --  106.24  45.00-150.00  148
 41  \w     36.00  70.00   0.50    2.00    --  106.24 -61.00  60.00   68
 42  \w    102.00 160.00   0.50    2.00    --  106.24  45.00  60.00  116
;
_diffrn_measurement_device 'four-circle diffractometer'
_diffrn_measurement_device_type 'XtaLAB Synergy, Single source at home/near, HyPix'
_diffrn_measurement_method '\w scans'
_diffrn_radiation_type CuK\a
_diffrn_radiation_wavelength 1.54184
_diffrn_reflns_av_R_equivalents 0.0266
_diffrn_reflns_av_unetI/netI 0.0287
_diffrn_reflns_Laue_measured_fraction_full 0.999
_diffrn_reflns_Laue_measured_fraction_max 0.999
_diffrn_reflns_limit_h_max 12
_diffrn_reflns_limit_h_min -12
_diffrn_reflns_limit_k_max 12
_diffrn_reflns_limit_k_min -11
_diffrn_reflns_limit_l_max 22
_diffrn_reflns_limit_l_min -22
_diffrn_reflns_number 22574
_diffrn_reflns_point_group_measured_fraction_full 0.999
_diffrn_reflns_point_group_measured_fraction_max 0.999
_diffrn_reflns_theta_full 66.992
_diffrn_reflns_theta_max 66.992
_diffrn_reflns_theta_min 4.415
_exptl_absorpt_coefficient_mu 0.641
_exptl_absorpt_correction_T_max 1.00000
_exptl_absorpt_correction_T_min 0.99017
_exptl_absorpt_correction_type multi-scan
_exptl_absorpt_process_details
;
CrysAlisPro 1.171.42.90a (Rigaku Oxford Diffraction, 2023)
Empirical absorption correction using spherical harmonics,
implemented in SCALE3 ABSPACK scaling algorithm.
;
_exptl_crystal_colour 'clear white'
_exptl_crystal_colour_lustre clear
_exptl_crystal_colour_primary white
_exptl_crystal_density_diffrn 1.249
_exptl_crystal_description block
_exptl_crystal_F_000 752
_exptl_crystal_size_max 0.041
_exptl_crystal_size_mid 0.031
_exptl_crystal_size_min 0.025
_refine_diff_density_max 0.290
_refine_diff_density_min -0.190
_refine_diff_density_rms 0.033
_refine_ls_extinction_method none
_refine_ls_goodness_of_fit_ref 1.062
_refine_ls_hydrogen_treatment constr
_refine_ls_matrix_type full
_refine_ls_number_parameters 547
_refine_ls_number_reflns 6736
_refine_ls_number_restraints 146
_refine_ls_restrained_S_all 1.055
_refine_ls_R_factor_all 0.0427
_refine_ls_R_factor_gt 0.0375
_refine_ls_shift/su_max 0.001
_refine_ls_shift/su_mean 0.000
_refine_ls_structure_factor_coef Fsqd
_refine_ls_weighting_details 'w=1/[\s^2^(Fo^2^)+(0.0530P)^2^+0.3423P] where P=(Fo^2^+2Fc^2^)/3'
_refine_ls_weighting_scheme calc
_refine_ls_wR_factor_gt 0.1012
_refine_ls_wR_factor_ref 0.1042
_reflns_Friedel_coverage 0.000
_reflns_number_gt 5909
_reflns_number_total 6736
_reflns_threshold_expression 'I > 2\s(I)'
_cod_data_source_file d4ra02173h2.cif
_cod_data_source_block ima_4-ph
_cod_original_cell_volume 1894.91(6)
_cod_database_code 7248423
_shelx_shelxl_version_number 2018/3
_shelx_space_group_comment
;
The symmetry employed for this shelxl refinement is uniquely defined
by the following loop, which should always be used as a source of
symmetry information in preference to the above space-group names.
They are only intended as comments.
;
_shelx_estimated_absorpt_t_max 0.984
_shelx_estimated_absorpt_t_min 0.974
_olex2_refinement_description
;
1. Fixed Uiso
 At 1.2 times of:
  All C(H) groups, All C(H,H) groups, All N(H) groups
 At 1.5 times of:
  All C(H,H,H) groups
2. Restrained distances
 O2-C3
 1.32 with sigma of 0.02
 O2-C7
 1.46 with sigma of 0.02
 O3-C3
 1.22 with sigma of 0.02
 C1-C3
 1.49 with sigma of 0.02
 C7-C11
 1.5 with sigma of 0.02
 O1-C1A
 1.32 with sigma of 0.02
 O1-C1B
 1.46 with sigma of 0.02
 O4-C1A
 1.22 with sigma of 0.02
 C12-C1A
 1.49 with sigma of 0.02
 C1B-C1C
 1.5 with sigma of 0.02
 O2-O3
 2.24 with sigma of 0.04
 O2-C1
 2.35 with sigma of 0.04
 O2-C11
 2.38 with sigma of 0.04
 O3-C1
 2.4 with sigma of 0.04
 O1-O4
 2.24 with sigma of 0.04
 O1-C12
 2.35 with sigma of 0.04
 O1-C1C
 2.38 with sigma of 0.04
 O4-C12
 2.4 with sigma of 0.04
 C1-C3 \\sim C7-C11
 with sigma of 0.02
 C12-C1A \\sim C1B-C1C
 with sigma of 0.02
3. Restrained planarity
 O2, O3, C1, C3, C7, C11
 with sigma of 0.1
 O1, O4, C1A, C1B, C1C, C12
 with sigma of 0.1
4. Uiso/Uaniso restraints and constraints
O2 \\sim O3 \\sim C1 \\sim C3 \\sim C7 \\sim C11: within 2A with sigma of 0.04
and sigma for terminal atoms of 0.08 within 2A
O1 \\sim O4 \\sim C1A \\sim C1B \\sim C1C \\sim C12: within 2A with sigma of
0.04 and sigma for terminal atoms of 0.08 within 2A
5. Rigid body (RIGU) restrains
 O2, O3, C1, C3, C7, C11
 with sigma for 1-2 distances of 0.004 and sigma for 1-3 distances of 0.004
 O1, O4, C1A, C1B, C1C, C12
 with sigma for 1-2 distances of 0.004 and sigma for 1-3 distances of 0.004
6. Others
 Fixed Sof: O2(0.5) O3(0.5) C1(0.5) H1A(0.5) H1B(0.5) H1C(0.5) C3(0.5) C7(0.5)
 H7A(0.5) H7B(0.5) C11(0.5) H11A(0.5) H11B(0.5) H11C(0.5) O1(0.5) O4(0.5)
 C1A(0.5) C1B(0.5) H1BA(0.5) H1BB(0.5) C1C(0.5) H1CA(0.5) H1CB(0.5) H1CC(0.5)
 C12(0.5) H12A(0.5) H12B(0.5) H12C(0.5)
7.a Secondary CH2 refined with riding coordinates:
 C7(H7A,H7B), C1B(H1BA,H1BB)
7.b Aromatic/amide H refined with riding coordinates:
 N12(H12), C14(H14), C15(H15), C16(H16), C17(H17), C18(H18), C22(H22),
 C23(H23), C24(H24), C27(H27), C29(H29), C32(H32), C33(H33), C34(H34), C35(H35),
  C36(H36), C38(H38), C39(H39), C40(H40), C41(H41), C42(H42), C44(H44),
 C45(H45), C46(H46), C47(H47), C48(H48)
7.c Idealised Me refined as rotating group:
 C8(H8A,H8B,H8C), C9(H9A,H9B,H9C), C1(H1A,H1B,H1C), C11(H11A,H11B,H11C),
 C1C(H1CA,H1CB,H1CC), C12(H12A,H12B,H12C)
;
_olex2_submission_special_instructions 'No special instructions were received'
_oxdiff_exptl_absorpt_empirical_details
;
Empirical correction (ABSPACK) includes:
- Absorption correction using spherical harmonics
- Frame scaling
;

loop_
_space_group_symop_operation_xyz
'x, y, z'
'-x, -y, -z'

loop_
_atom_site_label
_atom_site_type_symbol
_atom_site_fract_x
_atom_site_fract_y
_atom_site_fract_z
_atom_site_U_iso_or_equiv
_atom_site_adp_type
_atom_site_occupancy
_atom_site_site_symmetry_order
_atom_site_calc_flag
_atom_site_refinement_flags_posn
_atom_site_refinement_flags_adp
_atom_site_refinement_flags_occupancy
_atom_site_disorder_assembly
_atom_site_disorder_group
O7 O -0.28135(10) 0.14918(10) 0.48804(5) 0.0427(2) Uani 1 1 d . . . . .
O11 O 0.36013(10) 0.35491(10) 0.62405(6) 0.0479(3) Uani 1 1 d . . . . .
N1 N -0.07190(11) 0.13658(10) 0.47419(6) 0.0346(2) Uani 1 1 d . . . . .
N3 N -0.09900(11) 0.24001(10) 0.59326(6) 0.0334(2) Uani 1 1 d . . . . .
N12 N 0.31496(11) 0.13904(10) 0.63019(6) 0.0340(2) Uani 1 1 d . . . . .
H12 H 0.249223 0.060193 0.613843 0.041 Uiso 1 1 calc R U . . .
N20 N 0.19724(11) 0.30499(9) 0.74265(5) 0.0305(2) Uani 1 1 d . . . . .
C2 C -0.14526(14) 0.17746(12) 0.52113(7) 0.0333(3) Uani 1 1 d . . . . .
C4 C 0.03620(13) 0.25704(11) 0.62400(7) 0.0312(3) Uani 1 1 d . . . . .
C5 C 0.12301(13) 0.21380(12) 0.58171(7) 0.0316(3) Uani 1 1 d . . . . .
C6 C 0.06450(14) 0.15842(12) 0.50476(7) 0.0325(3) Uani 1 1 d . . . . .
C8 C -0.37143(16) 0.18275(17) 0.53472(9) 0.0513(4) Uani 1 1 d . . . . .
H8A H -0.468740 0.153196 0.504546 0.077 Uiso 1 1 calc R U . . .
H8B H -0.339595 0.279642 0.556524 0.077 Uiso 1 1 calc R U . . .
H8C H -0.367170 0.138217 0.574808 0.077 Uiso 1 1 calc R U . . .
C9 C 0.15020(15) 0.12492(14) 0.45105(7) 0.0410(3) Uani 1 1 d . . . . .
H9A H 0.094226 0.041970 0.412520 0.061 Uiso 1 1 calc R U . . .
H9B H 0.235417 0.113349 0.478029 0.061 Uiso 1 1 calc R U . . .
H9C H 0.176965 0.197525 0.427505 0.061 Uiso 1 1 calc R U . . .
C10 C 0.27816(13) 0.24360(12) 0.61487(7) 0.0339(3) Uani 1 1 d . . . . .
C13 C 0.44882(13) 0.14434(13) 0.66992(7) 0.0353(3) Uani 1 1 d . . . . .
C14 C 0.47638(15) 0.02465(14) 0.66768(7) 0.0403(3) Uani 1 1 d . . . . .
H14 H 0.405692 -0.057875 0.640742 0.048 Uiso 1 1 calc R U . . .
C15 C 0.60715(17) 0.02626(17) 0.70485(9) 0.0499(4) Uani 1 1 d . . . . .
H15 H 0.626097 -0.055461 0.702460 0.060 Uiso 1 1 calc R U . . .
C16 C 0.71024(16) 0.14524(18) 0.74532(9) 0.0529(4) Uani 1 1 d . . . . .
H16 H 0.800205 0.145919 0.770049 0.063 Uiso 1 1 calc R U . . .
C17 C 0.68075(16) 0.26295(17) 0.74931(8) 0.0493(4) Uani 1 1 d . . . . .
H17 H 0.750453 0.344901 0.778084 0.059 Uiso 1 1 calc R U . . .
C18 C 0.55132(14) 0.26389(15) 0.71212(8) 0.0423(3) Uani 1 1 d . . . . .
H18 H 0.532637 0.345897 0.715426 0.051 Uiso 1 1 calc R U . . .
C19 C 0.08698(13) 0.32881(12) 0.70496(7) 0.0318(3) Uani 1 1 d . . . . .
C21 C 0.25036(13) 0.37061(11) 0.81508(7) 0.0306(3) Uani 1 1 d . . . . .
C22 C 0.19475(14) 0.46243(12) 0.85175(7) 0.0366(3) Uani 1 1 d . . . . .
H22 H 0.234958 0.508443 0.903090 0.044 Uiso 1 1 calc R U . . .
C23 C 0.08060(15) 0.48543(13) 0.81241(8) 0.0415(3) Uani 1 1 d . . . . .
H23 H 0.041029 0.547442 0.836355 0.050 Uiso 1 1 calc R U . . .
C24 C 0.02426(15) 0.41713(13) 0.73761(8) 0.0395(3) Uani 1 1 d . . . . .
H24 H -0.055105 0.430335 0.709404 0.047 Uiso 1 1 calc R U . . .
C25 C 0.37395(13) 0.34148(11) 0.85359(6) 0.0304(3) Uani 1 1 d . . . . .
C26 C 0.36140(13) 0.21103(11) 0.85935(6) 0.0301(3) Uani 1 1 d . . . . .
C27 C 0.47819(13) 0.18466(12) 0.89471(7) 0.0315(3) Uani 1 1 d . . . . .
H27 H 0.469334 0.096358 0.897721 0.038 Uiso 1 1 calc R U . . .
C28 C 0.60815(13) 0.28511(12) 0.92589(7) 0.0319(3) Uani 1 1 d . . . . .
C29 C 0.61888(13) 0.41269(12) 0.91904(7) 0.0330(3) Uani 1 1 d . . . . .
H29 H 0.707052 0.481754 0.939752 0.040 Uiso 1 1 calc R U . . .
C30 C 0.50541(13) 0.44297(12) 0.88300(6) 0.0312(3) Uani 1 1 d . . . . .
C31 C 0.22260(13) 0.10172(12) 0.83111(7) 0.0331(3) Uani 1 1 d . . . . .
C32 C 0.10870(15) 0.11392(14) 0.86016(9) 0.0433(3) Uani 1 1 d . . . . .
H32 H 0.119809 0.193244 0.896976 0.052 Uiso 1 1 calc R U . . .
C33 C -0.02012(16) 0.01343(16) 0.83675(11) 0.0561(4) Uani 1 1 d . . . . .
H33 H -0.095913 0.023113 0.858073 0.067 Uiso 1 1 calc R U . . .
C34 C -0.03800(18) -0.09992(19) 0.78280(11) 0.0666(5) Uani 1 1 d . . . . .
H34 H -0.126990 -0.168490 0.765769 0.080 Uiso 1 1 calc R U . . .
C35 C 0.0729(2) -0.11490(17) 0.75305(10) 0.0683(5) Uani 1 1 d . . . . .
H35 H 0.059926 -0.193877 0.715495 0.082 Uiso 1 1 calc R U . . .
C36 C 0.20459(18) -0.01468(14) 0.77774(8) 0.0488(4) Uani 1 1 d . . . . .
H36 H 0.281299 -0.026550 0.757912 0.059 Uiso 1 1 calc R U . . .
C37 C 0.53119(13) 0.58156(12) 0.87504(7) 0.0327(3) Uani 1 1 d . . . . .
C38 C 0.60452(14) 0.68969(12) 0.93704(7) 0.0364(3) Uani 1 1 d . . . . .
H38 H 0.631932 0.674449 0.984315 0.044 Uiso 1 1 calc R U . . .
C39 C 0.63801(15) 0.81911(13) 0.93068(8) 0.0435(3) Uani 1 1 d . . . . .
H39 H 0.688888 0.891807 0.973407 0.052 Uiso 1 1 calc R U . . .
C40 C 0.59780(16) 0.84304(13) 0.86248(9) 0.0467(3) Uani 1 1 d . . . . .
H40 H 0.620448 0.931921 0.858202 0.056 Uiso 1 1 calc R U . . .
C41 C 0.52435(17) 0.73670(14) 0.80052(9) 0.0487(4) Uani 1 1 d . . . . .
H41 H 0.496331 0.752764 0.753543 0.058 Uiso 1 1 calc R U . . .
C42 C 0.49119(15) 0.60661(13) 0.80639(8) 0.0417(3) Uani 1 1 d . . . . .
H42 H 0.440978 0.534244 0.763402 0.050 Uiso 1 1 calc R U . . .
C43 C 0.73233(13) 0.25993(11) 0.96654(7) 0.0334(3) Uani 1 1 d . . . . .
C44 C 0.71920(14) 0.18125(12) 1.01614(8) 0.0383(3) Uani 1 1 d . . . . .
H44 H 0.628579 0.139834 1.022771 0.046 Uiso 1 1 calc R U . . .
C45 C 0.83667(16) 0.16248(14) 1.05603(9) 0.0456(3) Uani 1 1 d . . . . .
H45 H 0.825902 0.108363 1.089634 0.055 Uiso 1 1 calc R U . . .
C46 C 0.96938(15) 0.22212(14) 1.04714(9) 0.0462(3) Uani 1 1 d . . . . .
H46 H 1.049709 0.208567 1.074142 0.055 Uiso 1 1 calc R U . . .
C47 C 0.98405(15) 0.30134(14) 0.99880(8) 0.0443(3) Uani 1 1 d . . . . .
H47 H 1.075234 0.343612 0.993127 0.053 Uiso 1 1 calc R U . . .
C48 C 0.86717(14) 0.32010(13) 0.95830(8) 0.0394(3) Uani 1 1 d . . . . .
H48 H 0.878804 0.374206 0.924731 0.047 Uiso 1 1 calc R U . . .
O2 O 0.000(2) 0.5070(12) 0.5022(9) 0.0719(10) Uani 0.5 1 d D U P A -1
O3 O 0.0508(4) 0.4063(3) 0.40093(19) 0.0859(9) Uani 0.5 1 d D U P A -1
C1 C -0.1891(8) 0.4012(8) 0.3971(6) 0.085(2) Uani 0.5 1 d D U P A -1
H1A H -0.243848 0.331509 0.416166 0.128 Uiso 0.5 1 calc R U P A -1
H1B H -0.207458 0.369207 0.342679 0.128 Uiso 0.5 1 calc R U P A -1
H1C H -0.216731 0.481297 0.410135 0.128 Uiso 0.5 1 calc R U P A -1
C3 C -0.0351(5) 0.4343(3) 0.4314(3) 0.0677(10) Uani 0.5 1 d D U P A -1
C7 C 0.1465(5) 0.5420(4) 0.5433(3) 0.0679(10) Uani 0.5 1 d D U P A -1
H7A H 0.210670 0.589407 0.516731 0.082 Uiso 0.5 1 calc R U P A -1
H7B H 0.169027 0.460103 0.547565 0.082 Uiso 0.5 1 calc R U P A -1
C11 C 0.1651(10) 0.6292(8) 0.6189(4) 0.080(2) Uani 0.5 1 d D U P A -1
H11A H 0.135650 0.706570 0.614138 0.120 Uiso 0.5 1 calc R U P A -1
H11B H 0.264607 0.659757 0.645978 0.120 Uiso 0.5 1 calc R U P A -1
H11C H 0.107392 0.578878 0.646435 0.120 Uiso 0.5 1 calc R U P A -1
O1 O 0.4456(5) 0.5231(3) 0.4796(2) 0.0663(10) Uani 0.5 1 d D U P B -1
O4 O 0.4760(9) 0.3474(7) 0.4074(5) 0.135(3) Uani 0.5 1 d D U P B -1
C1A C 0.4131(7) 0.4273(6) 0.4147(4) 0.0850(19) Uani 0.5 1 d D U P B -1
C1B C 0.5645(7) 0.5350(7) 0.5412(5) 0.0724(17) Uani 0.5 1 d D U P B -1
H1BA H 0.551259 0.449112 0.554131 0.087 Uiso 0.5 1 calc R U P B -1
H1BB H 0.654837 0.560076 0.526357 0.087 Uiso 0.5 1 calc R U P B -1
C1C C 0.5650(8) 0.6384(9) 0.6045(5) 0.075(2) Uani 0.5 1 d D U P B -1
H1CA H 0.577902 0.722577 0.590810 0.112 Uiso 0.5 1 calc R U P B -1
H1CB H 0.642486 0.650064 0.646890 0.112 Uiso 0.5 1 calc R U P B -1
H1CC H 0.475114 0.612119 0.618547 0.112 Uiso 0.5 1 calc R U P B -1
C12 C 0.2978(7) 0.4342(5) 0.3596(3) 0.120(2) Uani 0.5 1 d D U P B -1
H12A H 0.215987 0.430556 0.380857 0.180 Uiso 0.5 1 calc R U P B -1
H12B H 0.272192 0.358636 0.315116 0.180 Uiso 0.5 1 calc R U P B -1
H12C H 0.327662 0.517989 0.345666 0.180 Uiso 0.5 1 calc R U P B -1

loop_
_atom_site_aniso_label
_atom_site_aniso_U_11
_atom_site_aniso_U_22
_atom_site_aniso_U_33
_atom_site_aniso_U_23
_atom_site_aniso_U_13
_atom_site_aniso_U_12
O7 0.0366(5) 0.0575(6) 0.0304(5) 0.0053(4) -0.0002(4) 0.0197(4)
O11 0.0403(5) 0.0444(5) 0.0516(6) 0.0194(4) 0.0031(4) 0.0023(4)
N1 0.0385(6) 0.0361(5) 0.0272(5) 0.0079(4) 0.0027(4) 0.0129(4)
N3 0.0362(6) 0.0335(5) 0.0285(5) 0.0062(4) 0.0017(4) 0.0136(4)
N12 0.0299(5) 0.0365(5) 0.0305(5) 0.0036(4) 0.0022(4) 0.0102(4)
N20 0.0345(5) 0.0264(5) 0.0263(5) 0.0043(4) 0.0028(4) 0.0080(4)
C2 0.0364(7) 0.0340(6) 0.0283(6) 0.0082(5) 0.0018(5) 0.0135(5)
C4 0.0351(6) 0.0272(6) 0.0296(6) 0.0079(5) 0.0031(5) 0.0102(5)
C5 0.0353(7) 0.0286(6) 0.0298(6) 0.0091(5) 0.0042(5) 0.0099(5)
C6 0.0373(7) 0.0293(6) 0.0305(6) 0.0097(5) 0.0058(5) 0.0105(5)
C8 0.0407(8) 0.0714(10) 0.0425(8) 0.0089(7) 0.0070(6) 0.0261(7)
C9 0.0443(8) 0.0473(7) 0.0311(7) 0.0103(6) 0.0098(6) 0.0142(6)
C10 0.0346(7) 0.0375(7) 0.0263(6) 0.0070(5) 0.0056(5) 0.0088(5)
C13 0.0314(6) 0.0490(7) 0.0251(6) 0.0078(5) 0.0065(5) 0.0146(5)
C14 0.0409(7) 0.0486(8) 0.0322(7) 0.0144(6) 0.0062(6) 0.0151(6)
C15 0.0499(9) 0.0632(9) 0.0456(8) 0.0249(7) 0.0087(7) 0.0267(7)
C16 0.0365(8) 0.0798(11) 0.0446(8) 0.0220(8) 0.0030(6) 0.0227(7)
C17 0.0353(7) 0.0644(9) 0.0379(8) 0.0051(7) 0.0015(6) 0.0113(7)
C18 0.0346(7) 0.0500(8) 0.0357(7) 0.0012(6) 0.0048(6) 0.0135(6)
C19 0.0339(6) 0.0293(6) 0.0287(6) 0.0061(5) 0.0036(5) 0.0086(5)
C21 0.0346(6) 0.0260(5) 0.0257(6) 0.0042(4) 0.0041(5) 0.0051(5)
C22 0.0405(7) 0.0336(6) 0.0284(6) -0.0003(5) 0.0040(5) 0.0102(5)
C23 0.0444(8) 0.0392(7) 0.0381(7) 0.0000(6) 0.0071(6) 0.0188(6)
C24 0.0394(7) 0.0402(7) 0.0360(7) 0.0044(5) 0.0029(6) 0.0170(6)
C25 0.0355(6) 0.0296(6) 0.0213(5) 0.0020(4) 0.0043(5) 0.0085(5)
C26 0.0336(6) 0.0292(6) 0.0228(6) 0.0028(4) 0.0050(5) 0.0072(5)
C27 0.0356(6) 0.0273(6) 0.0293(6) 0.0054(5) 0.0066(5) 0.0091(5)
C28 0.0338(6) 0.0321(6) 0.0271(6) 0.0048(5) 0.0059(5) 0.0097(5)
C29 0.0327(6) 0.0297(6) 0.0289(6) 0.0027(5) 0.0026(5) 0.0050(5)
C30 0.0364(7) 0.0282(6) 0.0238(6) 0.0032(4) 0.0040(5) 0.0073(5)
C31 0.0352(7) 0.0302(6) 0.0283(6) 0.0085(5) 0.0002(5) 0.0060(5)
C32 0.0366(7) 0.0397(7) 0.0550(9) 0.0174(6) 0.0083(6) 0.0131(6)
C33 0.0323(7) 0.0558(9) 0.0805(12) 0.0325(9) 0.0040(7) 0.0102(7)
C34 0.0420(9) 0.0630(11) 0.0701(12) 0.0238(9) -0.0114(8) -0.0105(8)
C35 0.0804(13) 0.0426(9) 0.0482(9) -0.0041(7) -0.0018(9) -0.0098(8)
C36 0.0569(9) 0.0368(7) 0.0384(8) 0.0005(6) 0.0104(7) 0.0007(6)
C37 0.0325(6) 0.0296(6) 0.0322(6) 0.0059(5) 0.0052(5) 0.0076(5)
C38 0.0369(7) 0.0319(6) 0.0345(7) 0.0034(5) 0.0041(5) 0.0092(5)
C39 0.0421(7) 0.0298(6) 0.0495(8) 0.0015(6) 0.0078(6) 0.0065(5)
C40 0.0474(8) 0.0300(6) 0.0632(10) 0.0158(6) 0.0155(7) 0.0100(6)
C41 0.0556(9) 0.0431(8) 0.0480(8) 0.0213(7) 0.0097(7) 0.0119(7)
C42 0.0477(8) 0.0348(7) 0.0352(7) 0.0082(5) 0.0039(6) 0.0068(6)
C43 0.0338(6) 0.0269(6) 0.0332(6) 0.0003(5) 0.0035(5) 0.0090(5)
C44 0.0342(7) 0.0318(6) 0.0438(7) 0.0085(5) 0.0026(6) 0.0083(5)
C45 0.0447(8) 0.0360(7) 0.0505(8) 0.0112(6) -0.0019(6) 0.0131(6)
C46 0.0379(7) 0.0394(7) 0.0525(9) 0.0013(6) -0.0041(6) 0.0165(6)
C47 0.0319(7) 0.0414(7) 0.0499(8) -0.0008(6) 0.0054(6) 0.0094(6)
C48 0.0363(7) 0.0365(7) 0.0404(7) 0.0051(5) 0.0078(6) 0.0092(5)
O2 0.0817(14) 0.060(2) 0.0935(19) 0.0297(18) 0.0451(14) 0.0318(18)
O3 0.106(2) 0.0651(16) 0.096(2) 0.0157(15) 0.0445(19) 0.0362(16)
C1 0.088(4) 0.052(4) 0.117(7) 0.026(4) 0.028(4) 0.020(3)
C3 0.087(3) 0.0428(18) 0.089(3) 0.0271(18) 0.040(2) 0.0271(18)
C7 0.080(3) 0.050(2) 0.093(3) 0.034(2) 0.041(2) 0.0292(19)
C11 0.109(5) 0.076(5) 0.078(4) 0.042(3) 0.033(3) 0.043(3)
O1 0.078(2) 0.056(2) 0.060(2) 0.0125(19) 0.0192(17) 0.015(2)
O4 0.218(8) 0.068(3) 0.120(5) 0.006(3) 0.072(5) 0.046(4)
C1A 0.129(5) 0.043(3) 0.068(4) 0.003(3) 0.045(4) 0.002(3)
C1B 0.064(3) 0.059(4) 0.091(6) 0.022(4) 0.025(4) 0.011(4)
C1C 0.076(3) 0.066(5) 0.068(3) 0.009(3) 0.037(3) -0.006(3)
C12 0.162(5) 0.062(3) 0.077(3) 0.006(2) -0.016(3) -0.017(3)

loop_
_atom_type_symbol
_atom_type_description
_atom_type_scat_dispersion_real
_atom_type_scat_dispersion_imag
_atom_type_scat_source
C C 0.0181 0.0091 'International Tables Vol C Tables 4.2.6.8 and 6.1.1.4'
H H 0.0000 0.0000 'International Tables Vol C Tables 4.2.6.8 and 6.1.1.4'
N N 0.0311 0.0180 'International Tables Vol C Tables 4.2.6.8 and 6.1.1.4'
O O 0.0492 0.0322 'International Tables Vol C Tables 4.2.6.8 and 6.1.1.4'

loop_
_geom_angle_atom_site_label_1
_geom_angle_atom_site_label_2
_geom_angle_atom_site_label_3
_geom_angle
_geom_angle_site_symmetry_1
_geom_angle_site_symmetry_3
_geom_angle_publ_flag
C2 O7 C8 117.35(10) . . ?
C2 N1 C6 115.68(10) . . ?
C2 N3 C4 115.85(11) . . ?
C10 N12 H12 116.8 . . ?
C10 N12 C13 126.37(11) . . ?
C13 N12 H12 116.8 . . ?
C19 N20 C21 118.32(10) . . ?
N1 C2 O7 112.98(10) . . ?
N3 C2 O7 118.99(11) . . ?
N3 C2 N1 128.04(12) . . ?
N3 C4 C5 121.77(11) . . ?
N3 C4 C19 115.17(11) . . ?
C5 C4 C19 123.02(11) . . ?
C4 C5 C6 116.75(11) . . ?
C4 C5 C10 121.64(11) . . ?
C6 C5 C10 121.00(11) . . ?
N1 C6 C5 121.59(12) . . ?
N1 C6 C9 115.71(11) . . ?
C5 C6 C9 122.66(12) . . ?
O7 C8 H8A 109.5 . . ?
O7 C8 H8B 109.5 . . ?
O7 C8 H8C 109.5 . . ?
H8A C8 H8B 109.5 . . ?
H8A C8 H8C 109.5 . . ?
H8B C8 H8C 109.5 . . ?
C6 C9 H9A 109.5 . . ?
C6 C9 H9B 109.5 . . ?
C6 C9 H9C 109.5 . . ?
H9A C9 H9B 109.5 . . ?
H9A C9 H9C 109.5 . . ?
H9B C9 H9C 109.5 . . ?
O11 C10 N12 125.12(12) . . ?
O11 C10 C5 119.53(12) . . ?
N12 C10 C5 115.32(11) . . ?
C14 C13 N12 118.32(12) . . ?
C18 C13 N12 122.32(12) . . ?
C18 C13 C14 119.34(12) . . ?
C13 C14 H14 120.1 . . ?
C15 C14 C13 119.86(14) . . ?
C15 C14 H14 120.1 . . ?
C14 C15 H15 119.6 . . ?
C16 C15 C14 120.79(14) . . ?
C16 C15 H15 119.6 . . ?
C15 C16 H16 120.5 . . ?
C17 C16 C15 119.06(14) . . ?
C17 C16 H16 120.5 . . ?
C16 C17 H17 119.4 . . ?
C16 C17 C18 121.16(14) . . ?
C18 C17 H17 119.4 . . ?
C13 C18 H18 120.1 . . ?
C17 C18 C13 119.73(14) . . ?
C17 C18 H18 120.1 . . ?
N20 C19 C4 115.86(10) . . ?
N20 C19 C24 123.14(11) . . ?
C24 C19 C4 120.98(11) . . ?
N20 C21 C22 122.08(11) . . ?
N20 C21 C25 115.81(10) . . ?
C22 C21 C25 122.10(11) . . ?
C21 C22 H22 120.5 . . ?
C23 C22 C21 119.03(11) . . ?
C23 C22 H22 120.5 . . ?
C22 C23 H23 120.4 . . ?
C22 C23 C24 119.26(12) . . ?
C24 C23 H23 120.4 . . ?
C19 C24 H24 120.9 . . ?
C23 C24 C19 118.16(12) . . ?
C23 C24 H24 120.9 . . ?
C26 C25 C21 120.29(11) . . ?
C30 C25 C21 120.26(11) . . ?
C30 C25 C26 119.44(11) . . ?
C25 C26 C31 121.00(11) . . ?
C27 C26 C25 119.76(11) . . ?
C27 C26 C31 119.18(11) . . ?
C26 C27 H27 119.3 . . ?
C26 C27 C28 121.39(11) . . ?
C28 C27 H27 119.3 . . ?
C27 C28 C43 122.11(11) . . ?
C29 C28 C27 118.04(11) . . ?
C29 C28 C43 119.85(11) . . ?
C28 C29 H29 118.8 . . ?
C30 C29 C28 122.46(11) . . ?
C30 C29 H29 118.8 . . ?
C25 C30 C37 123.23(11) . . ?
C29 C30 C25 118.88(11) . . ?
C29 C30 C37 117.85(11) . . ?
C32 C31 C26 119.98(11) . . ?
C36 C31 C26 121.59(13) . . ?
C36 C31 C32 118.40(13) . . ?
C31 C32 H32 119.2 . . ?
C33 C32 C31 121.56(15) . . ?
C33 C32 H32 119.2 . . ?
C32 C33 H33 120.2 . . ?
C34 C33 C32 119.68(17) . . ?
C34 C33 H33 120.2 . . ?
C33 C34 H34 120.0 . . ?
C33 C34 C35 120.05(15) . . ?
C35 C34 H34 120.0 . . ?
C34 C35 H35 119.7 . . ?
C34 C35 C36 120.52(16) . . ?
C36 C35 H35 119.7 . . ?
C31 C36 C35 119.76(16) . . ?
C31 C36 H36 120.1 . . ?
C35 C36 H36 120.1 . . ?
C38 C37 C30 119.29(11) . . ?
C38 C37 C42 118.48(12) . . ?
C42 C37 C30 122.13(11) . . ?
C37 C38 H38 119.6 . . ?
C39 C38 C37 120.85(13) . . ?
C39 C38 H38 119.6 . . ?
C38 C39 H39 119.9 . . ?
C40 C39 C38 120.30(13) . . ?
C40 C39 H39 119.9 . . ?
C39 C40 H40 120.3 . . ?
C39 C40 C41 119.49(13) . . ?
C41 C40 H40 120.3 . . ?
C40 C41 H41 119.7 . . ?
C40 C41 C42 120.52(14) . . ?
C42 C41 H41 119.7 . . ?
C37 C42 H42 119.8 . . ?
C41 C42 C37 120.36(13) . . ?
C41 C42 H42 119.8 . . ?
C44 C43 C28 121.30(12) . . ?
C44 C43 C48 118.22(12) . . ?
C48 C43 C28 120.43(12) . . ?
C43 C44 H44 119.6 . . ?
C45 C44 C43 120.87(13) . . ?
C45 C44 H44 119.6 . . ?
C44 C45 H45 119.8 . . ?
C46 C45 C44 120.34(14) . . ?
C46 C45 H45 119.8 . . ?
C45 C46 H46 120.3 . . ?
C47 C46 C45 119.40(13) . . ?
C47 C46 H46 120.3 . . ?
C46 C47 H47 119.6 . . ?
C46 C47 C48 120.71(13) . . ?
C48 C47 H47 119.6 . . ?
C43 C48 H48 119.8 . . ?
C47 C48 C43 120.46(13) . . ?
C47 C48 H48 119.8 . . ?
C3 O2 C7 117.1(17) . . ?
H1A C1 H1B 109.5 . . ?
H1A C1 H1C 109.5 . . ?
H1B C1 H1C 109.5 . . ?
C3 C1 H1A 109.5 . . ?
C3 C1 H1B 109.5 . . ?
C3 C1 H1C 109.5 . . ?
O2 C3 C1 111.3(11) . . ?
O3 C3 O2 121.8(11) . . ?
O3 C3 C1 126.8(5) . . ?
O2 C7 H7A 110.0 . . ?
O2 C7 H7B 110.0 . . ?
O2 C7 C11 108.3(9) . . ?
H7A C7 H7B 108.4 . . ?
C11 C7 H7A 110.0 . . ?
C11 C7 H7B 110.0 . . ?
C7 C11 H11A 109.5 . . ?
C7 C11 H11B 109.5 . . ?
C7 C11 H11C 109.5 . . ?
H11A C11 H11B 109.5 . . ?
H11A C11 H11C 109.5 . . ?
H11B C11 H11C 109.5 . . ?
C1A O1 C1B 119.7(6) . . ?
O1 C1A C12 112.1(6) . . ?
O4 C1A O1 120.7(8) . . ?
O4 C1A C12 127.2(8) . . ?
O1 C1B H1BA 110.4 . . ?
O1 C1B H1BB 110.4 . . ?
H1BA C1B H1BB 108.6 . . ?
C1C C1B O1 106.5(6) . . ?
C1C C1B H1BA 110.4 . . ?
C1C C1B H1BB 110.4 . . ?
C1B C1C H1CA 109.5 . . ?
C1B C1C H1CB 109.5 . . ?
C1B C1C H1CC 109.5 . . ?
H1CA C1C H1CB 109.5 . . ?
H1CA C1C H1CC 109.5 . . ?
H1CB C1C H1CC 109.5 . . ?
C1A C12 H12A 109.5 . . ?
C1A C12 H12B 109.5 . . ?
C1A C12 H12C 109.5 . . ?
H12A C12 H12B 109.5 . . ?
H12A C12 H12C 109.5 . . ?
H12B C12 H12C 109.5 . . ?

loop_
_geom_bond_atom_site_label_1
_geom_bond_atom_site_label_2
_geom_bond_distance
_geom_bond_site_symmetry_2
_geom_bond_publ_flag
O7 C2 1.3369(16) . ?
O7 C8 1.4417(18) . ?
O11 C10 1.2190(16) . ?
N1 C2 1.3363(17) . ?
N1 C6 1.3413(17) . ?
N3 C2 1.3229(16) . ?
N3 C4 1.3422(16) . ?
N12 H12 0.8800 . ?
N12 C10 1.3562(17) . ?
N12 C13 1.4161(16) . ?
N20 C19 1.3384(16) . ?
N20 C21 1.3384(15) . ?
C4 C5 1.3975(18) . ?
C4 C19 1.4879(17) . ?
C5 C6 1.4009(18) . ?
C5 C10 1.5098(18) . ?
C6 C9 1.4991(19) . ?
C8 H8A 0.9800 . ?
C8 H8B 0.9800 . ?
C8 H8C 0.9800 . ?
C9 H9A 0.9800 . ?
C9 H9B 0.9800 . ?
C9 H9C 0.9800 . ?
C13 C14 1.393(2) . ?
C13 C18 1.390(2) . ?
C14 H14 0.9500 . ?
C14 C15 1.386(2) . ?
C15 H15 0.9500 . ?
C15 C16 1.381(2) . ?
C16 H16 0.9500 . ?
C16 C17 1.378(2) . ?
C17 H17 0.9500 . ?
C17 C18 1.385(2) . ?
C18 H18 0.9500 . ?
C19 C24 1.3885(18) . ?
C21 C22 1.3950(18) . ?
C21 C25 1.4858(17) . ?
C22 H22 0.9500 . ?
C22 C23 1.3786(19) . ?
C23 H23 0.9500 . ?
C23 C24 1.3848(19) . ?
C24 H24 0.9500 . ?
C25 C26 1.4117(17) . ?
C25 C30 1.4074(17) . ?
C26 C27 1.3897(18) . ?
C26 C31 1.4939(17) . ?
C27 H27 0.9500 . ?
C27 C28 1.3950(18) . ?
C28 C29 1.3906(18) . ?
C28 C43 1.4837(18) . ?
C29 H29 0.9500 . ?
C29 C30 1.3904(18) . ?
C30 C37 1.4948(17) . ?
C31 C32 1.392(2) . ?
C31 C36 1.3833(19) . ?
C32 H32 0.9500 . ?
C32 C33 1.381(2) . ?
C33 H33 0.9500 . ?
C33 C34 1.366(3) . ?
C34 H34 0.9500 . ?
C34 C35 1.378(3) . ?
C35 H35 0.9500 . ?
C35 C36 1.400(2) . ?
C36 H36 0.9500 . ?
C37 C38 1.3921(18) . ?
C37 C42 1.3944(19) . ?
C38 H38 0.9500 . ?
C38 C39 1.3840(19) . ?
C39 H39 0.9500 . ?
C39 C40 1.381(2) . ?
C40 H40 0.9500 . ?
C40 C41 1.382(2) . ?
C41 H41 0.9500 . ?
C41 C42 1.388(2) . ?
C42 H42 0.9500 . ?
C43 C44 1.3913(19) . ?
C43 C48 1.3980(19) . ?
C44 H44 0.9500 . ?
C44 C45 1.3866(19) . ?
C45 H45 0.9500 . ?
C45 C46 1.383(2) . ?
C46 H46 0.9500 . ?
C46 C47 1.377(2) . ?
C47 H47 0.9500 . ?
C47 C48 1.387(2) . ?
C48 H48 0.9500 . ?
O2 C3 1.331(16) . ?
O2 C7 1.458(19) . ?
O3 C3 1.198(5) . ?
C1 H1A 0.9800 . ?
C1 H1B 0.9800 . ?
C1 H1C 0.9800 . ?
C1 C3 1.498(8) . ?
C7 H7A 0.9900 . ?
C7 H7B 0.9900 . ?
C7 C11 1.485(7) . ?
C11 H11A 0.9800 . ?
C11 H11B 0.9800 . ?
C11 H11C 0.9800 . ?
O1 C1A 1.350(7) . ?
O1 C1B 1.482(6) . ?
O4 C1A 1.210(10) . ?
C1A C12 1.457(8) . ?
C1B H1BA 0.9900 . ?
C1B H1BB 0.9900 . ?
C1B C1C 1.455(9) . ?
C1C H1CA 0.9800 . ?
C1C H1CB 0.9800 . ?
C1C H1CC 0.9800 . ?
C12 H12A 0.9800 . ?
C12 H12B 0.9800 . ?
C12 H12C 0.9800 . ?

loop_
_geom_torsion_atom_site_label_1
_geom_torsion_atom_site_label_2
_geom_torsion_atom_site_label_3
_geom_torsion_atom_site_label_4
_geom_torsion
_geom_torsion_site_symmetry_1
_geom_torsion_site_symmetry_2
_geom_torsion_site_symmetry_3
_geom_torsion_site_symmetry_4
_geom_torsion_publ_flag
N3 C4 C5 C6 3.47(17) . . . . ?
N3 C4 C5 C10 174.61(11) . . . . ?
N3 C4 C19 N20 156.09(11) . . . . ?
N3 C4 C19 C24 -25.48(17) . . . . ?
N12 C13 C14 C15 178.87(12) . . . . ?
N12 C13 C18 C17 -179.49(13) . . . . ?
N20 C19 C24 C23 1.3(2) . . . . ?
N20 C21 C22 C23 0.7(2) . . . . ?
N20 C21 C25 C26 -61.77(15) . . . . ?
N20 C21 C25 C30 116.64(12) . . . . ?
C2 N1 C6 C5 3.41(17) . . . . ?
C2 N1 C6 C9 -174.26(11) . . . . ?
C2 N3 C4 C5 1.39(17) . . . . ?
C2 N3 C4 C19 179.39(10) . . . . ?
C4 N3 C2 O7 175.56(11) . . . . ?
C4 N3 C2 N1 -4.55(19) . . . . ?
C4 C5 C6 N1 -6.00(17) . . . . ?
C4 C5 C6 C9 171.51(11) . . . . ?
C4 C5 C10 O11 -76.96(16) . . . . ?
C4 C5 C10 N12 104.92(13) . . . . ?
C4 C19 C24 C23 -177.05(12) . . . . ?
C5 C4 C19 N20 -25.94(17) . . . . ?
C5 C4 C19 C24 152.49(13) . . . . ?
C6 N1 C2 O7 -177.95(10) . . . . ?
C6 N1 C2 N3 2.15(19) . . . . ?
C6 C5 C10 O11 93.81(15) . . . . ?
C6 C5 C10 N12 -84.31(14) . . . . ?
C8 O7 C2 N1 176.76(12) . . . . ?
C8 O7 C2 N3 -3.33(18) . . . . ?
C10 N12 C13 C14 -167.37(12) . . . . ?
C10 N12 C13 C18 14.19(19) . . . . ?
C10 C5 C6 N1 -177.21(11) . . . . ?
C10 C5 C6 C9 0.31(18) . . . . ?
C13 N12 C10 O11 10.7(2) . . . . ?
C13 N12 C10 C5 -171.27(11) . . . . ?
C13 C14 C15 C16 1.1(2) . . . . ?
C14 C13 C18 C17 2.1(2) . . . . ?
C14 C15 C16 C17 1.0(2) . . . . ?
C15 C16 C17 C18 -1.6(2) . . . . ?
C16 C17 C18 C13 0.0(2) . . . . ?
C18 C13 C14 C15 -2.6(2) . . . . ?
C19 N20 C21 C22 -0.24(18) . . . . ?
C19 N20 C21 C25 -179.11(10) . . . . ?
C19 C4 C5 C6 -174.37(11) . . . . ?
C19 C4 C5 C10 -3.22(18) . . . . ?
C21 N20 C19 C4 177.65(10) . . . . ?
C21 N20 C19 C24 -0.74(18) . . . . ?
C21 C22 C23 C24 -0.1(2) . . . . ?
C21 C25 C26 C27 179.22(11) . . . . ?
C21 C25 C26 C31 -3.64(17) . . . . ?
C21 C25 C30 C29 179.70(11) . . . . ?
C21 C25 C30 C37 -2.66(18) . . . . ?
C22 C21 C25 C26 119.35(13) . . . . ?
C22 C21 C25 C30 -62.23(17) . . . . ?
C22 C23 C24 C19 -0.8(2) . . . . ?
C25 C21 C22 C23 179.46(12) . . . . ?
C25 C26 C27 C28 0.94(18) . . . . ?
C25 C26 C31 C32 -59.60(16) . . . . ?
C25 C26 C31 C36 122.35(14) . . . . ?
C25 C30 C37 C38 134.50(13) . . . . ?
C25 C30 C37 C42 -49.24(19) . . . . ?
C26 C25 C30 C29 -1.87(17) . . . . ?
C26 C25 C30 C37 175.77(11) . . . . ?
C26 C27 C28 C29 -1.55(18) . . . . ?
C26 C27 C28 C43 177.44(11) . . . . ?
C26 C31 C32 C33 -178.33(13) . . . . ?
C26 C31 C36 C35 179.70(14) . . . . ?
C27 C26 C31 C32 117.56(14) . . . . ?
C27 C26 C31 C36 -60.50(17) . . . . ?
C27 C28 C29 C30 0.43(18) . . . . ?
C27 C28 C43 C44 -41.84(17) . . . . ?
C27 C28 C43 C48 141.04(13) . . . . ?
C28 C29 C30 C25 1.27(18) . . . . ?
C28 C29 C30 C37 -176.49(11) . . . . ?
C28 C43 C44 C45 -177.51(12) . . . . ?
C28 C43 C48 C47 177.14(11) . . . . ?
C29 C28 C43 C44 137.13(13) . . . . ?
C29 C28 C43 C48 -39.98(17) . . . . ?
C29 C30 C37 C38 -47.84(17) . . . . ?
C29 C30 C37 C42 128.42(14) . . . . ?
C30 C25 C26 C27 0.80(17) . . . . ?
C30 C25 C26 C31 177.93(11) . . . . ?
C30 C37 C38 C39 175.91(12) . . . . ?
C30 C37 C42 C41 -176.22(13) . . . . ?
C31 C26 C27 C28 -176.24(11) . . . . ?
C31 C32 C33 C34 -1.3(2) . . . . ?
C32 C31 C36 C35 1.6(2) . . . . ?
C32 C33 C34 C35 1.3(3) . . . . ?
C33 C34 C35 C36 0.1(3) . . . . ?
C34 C35 C36 C31 -1.6(3) . . . . ?
C36 C31 C32 C33 -0.2(2) . . . . ?
C37 C38 C39 C40 0.6(2) . . . . ?
C38 C37 C42 C41 0.1(2) . . . . ?
C38 C39 C40 C41 -0.3(2) . . . . ?
C39 C40 C41 C42 -0.1(2) . . . . ?
C40 C41 C42 C37 0.2(2) . . . . ?
C42 C37 C38 C39 -0.5(2) . . . . ?
C43 C28 C29 C30 -178.59(11) . . . . ?
C43 C44 C45 C46 0.1(2) . . . . ?
C44 C43 C48 C47 -0.07(18) . . . . ?
C44 C45 C46 C47 0.6(2) . . . . ?
C45 C46 C47 C48 -1.0(2) . . . . ?
C46 C47 C48 C43 0.7(2) . . . . ?
C48 C43 C44 C45 -0.33(19) . . . . ?
C3 O2 C7 C11 176.6(6) . . . . ?
C7 O2 C3 O3 -5.0(11) . . . . ?
C7 O2 C3 C1 177.6(5) . . . . ?
C1A O1 C1B C1C -175.3(6) . . . . ?
C1B O1 C1A O4 3.1(8) . . . . ?
C1B O1 C1A C12 -177.5(4) . . . . ?
